data_4333705
loop_
_publ_author_name
'Keith Izod'
'James M. Watson'
'William Clegg'
'Ross W. Harrington'

_publ_section_title
;
 Phosphido-Borane and Phosphido-Bis(Borane) Complexes of the Alkali
 Metals, a Comparative Study
;
_journal_name_full 'Inorganic Chemistry'
_journal_page_first 1466
_journal_page_last 1475
_journal_paper_doi 10.1021/ic302205b
_journal_volume 52
_journal_year 2013
_chemical_formula_moiety 'C13 H28 B P Si2'
_chemical_formula_sum 'C13 H28 B P Si2'
_chemical_formula_weight 282.31
_chemical_name_systematic
;
 ?
;
_space_group_IT_number 2
_symmetry_cell_setting triclinic
_symmetry_space_group_name_Hall '-P 1'
_symmetry_space_group_name_H-M 'P -1'
_atom_sites_solution_hydrogens mixed
_atom_sites_solution_primary direct
_atom_sites_solution_secondary difmap
_audit_creation_method SHELXL-97
_cell_angle_alpha 97.67(8)
_cell_angle_beta 93.65(7)
_cell_angle_gamma 106.33(7)
_cell_formula_units_Z 2
_cell_length_a 6.608(4)
_cell_length_b 8.627(7)
_cell_length_c 16.504(16)
_cell_measurement_reflns_used 125
_cell_measurement_temperature 150(2)
_cell_measurement_theta_max 27.5
_cell_measurement_theta_min 2.50
_cell_volume 889.7(13)
_computing_cell_refinement EvalCCD
_computing_data_collection 'Nonius COLLECT'
_computing_data_reduction EvalCCD
_computing_molecular_graphics 'Bruker SHELXTL'
_computing_publication_material 'Bruker SHELXTL and local programs'
_computing_structure_refinement 'Bruker SHELXTL'
_computing_structure_solution 'Bruker SHELXTL'
_diffrn_ambient_temperature 150(2)
_diffrn_measured_fraction_theta_full 0.988
_diffrn_measured_fraction_theta_max 0.988
_diffrn_measurement_device_type 'Nonius KappaCCD diffractometer'
_diffrn_measurement_method '\f and \w scans'
_diffrn_radiation_monochromator graphite
_diffrn_radiation_source 'sealed tube'
_diffrn_radiation_type MoK\a
_diffrn_radiation_wavelength 0.71073
_diffrn_reflns_av_R_equivalents 0.0984
_diffrn_reflns_av_sigmaI/netI 0.0943
_diffrn_reflns_limit_h_max 8
_diffrn_reflns_limit_h_min -8
_diffrn_reflns_limit_k_max 11
_diffrn_reflns_limit_k_min -11
_diffrn_reflns_limit_l_max 21
_diffrn_reflns_limit_l_min -21
_diffrn_reflns_number 14598
_diffrn_reflns_theta_full 27.50
_diffrn_reflns_theta_max 27.50
_diffrn_reflns_theta_min 4.17
_exptl_absorpt_coefficient_mu 0.271
_exptl_absorpt_correction_T_max 0.948
_exptl_absorpt_correction_T_min 0.888
_exptl_absorpt_correction_type multi-scan
_exptl_absorpt_process_details SADABS
_exptl_crystal_colour colourless
_exptl_crystal_density_diffrn 1.054
_exptl_crystal_description block
_exptl_crystal_F_000 308
_exptl_crystal_size_max 0.45
_exptl_crystal_size_mid 0.20
_exptl_crystal_size_min 0.20
_refine_diff_density_max 0.576
_refine_diff_density_min -0.308
_refine_diff_density_rms 0.078
_refine_ls_extinction_method none
_refine_ls_goodness_of_fit_ref 1.041
_refine_ls_hydrogen_treatment mixed
_refine_ls_matrix_type full
_refine_ls_number_parameters 198
_refine_ls_number_reflns 4039
_refine_ls_number_restraints 0
_refine_ls_restrained_S_all 1.041
_refine_ls_R_factor_all 0.1315
_refine_ls_R_factor_gt 0.0770
_refine_ls_shift/su_max 0.000
_refine_ls_shift/su_mean 0.000
_refine_ls_structure_factor_coef Fsqd
_refine_ls_weighting_details 'calc w=1/[\s^2^(Fo^2^)+(0.1062P)^2^+0.6941P] where P=(Fo^2^+2Fc^2^)/3'
_refine_ls_weighting_scheme calc
_refine_ls_wR_factor_gt 0.1854
_refine_ls_wR_factor_ref 0.2229
_reflns_number_gt 2496
_reflns_number_total 4039
_reflns_threshold_expression I>2\s(I)
_cod_data_source_file ic302205b_si_001_1.cif
_cod_data_source_block ki367_compound_12
_cod_original_cell_volume 889.7(12)
_cod_database_code 4333705

loop_
_symmetry_equiv_pos_as_xyz
'x, y, z'
'-x, -y, -z'

loop_
_atom_site_label
_atom_site_type_symbol
_atom_site_fract_x
_atom_site_fract_y
_atom_site_fract_z
_atom_site_U_iso_or_equiv
_atom_site_adp_type
_atom_site_occupancy
_atom_site_symmetry_multiplicity
_atom_site_calc_flag
_atom_site_refinement_flags
_atom_site_disorder_assembly
_atom_site_disorder_group
P P 0.71894(18) 0.60433(12) 0.18721(6) 0.0489(3) Uani 1 1 d . . .
H1P H 0.532(5) 0.486(4) 0.179(2) 0.044(10) Uiso 1 1 d . . .
B B 0.9748(17) 0.5419(13) 0.1993(5) 0.102(3) Uani 1 1 d . . .
H1A H 1.112(10) 0.664(8) 0.211(4) 0.13(3) Uiso 1 1 d . . .
H1B H 0.976(9) 0.470(7) 0.144(4) 0.11(2) Uiso 1 1 d . . .
H1C H 0.927(8) 0.465(7) 0.242(3) 0.101(18) Uiso 1 1 d . . .
Si1 Si 0.84868(17) 0.96154(12) 0.28360(7) 0.0516(4) Uani 1 1 d . . .
Si2 Si 0.62598(15) 0.64466(13) 0.36790(6) 0.0422(3) Uani 1 1 d . . .
C1 C 0.6693(5) 0.7432(4) 0.27098(19) 0.0338(7) Uani 1 1 d . A .
H1 H 0.5263 0.7525 0.2530 0.041 Uiso 1 1 calc R . .
C2 C 0.846(2) 1.0871(12) 0.3770(6) 0.085(3) Uani 0.564(7) 1 d P A 1
H2A H 0.7234 1.1292 0.3733 0.127 Uiso 0.564(7) 1 calc PR A 1
H2B H 0.9768 1.1788 0.3874 0.127 Uiso 0.564(7) 1 calc PR A 1
H2C H 0.8372 1.0229 0.4220 0.127 Uiso 0.564(7) 1 calc PR A 1
C3 C 0.7319(15) 1.0647(9) 0.1977(5) 0.069(3) Uani 0.564(7) 1 d P A 1
H3A H 0.5973 0.9895 0.1707 0.103 Uiso 0.564(7) 1 calc PR A 1
H3B H 0.8330 1.0890 0.1569 0.103 Uiso 0.564(7) 1 calc PR A 1
H3C H 0.7082 1.1664 0.2235 0.103 Uiso 0.564(7) 1 calc PR A 1
C4 C 1.1167(12) 0.9705(11) 0.2569(7) 0.082(3) Uani 0.564(7) 1 d P A 1
H4A H 1.1178 0.9610 0.1971 0.122 Uiso 0.564(7) 1 calc PR A 1
H4B H 1.1590 0.8804 0.2761 0.122 Uiso 0.564(7) 1 calc PR A 1
H4C H 1.2163 1.0750 0.2832 0.122 Uiso 0.564(7) 1 calc PR A 1
C2A C 0.701(3) 1.0946(17) 0.3349(15) 0.129(8) Uani 0.436(7) 1 d P A 2
H2AA H 0.5779 1.0923 0.2976 0.194 Uiso 0.436(7) 1 calc PR A 2
H2AB H 0.7940 1.2070 0.3488 0.194 Uiso 0.436(7) 1 calc PR A 2
H2AC H 0.6520 1.0544 0.3852 0.194 Uiso 0.436(7) 1 calc PR A 2
C3A C 0.9693(18) 1.0358(12) 0.2022(6) 0.069(4) Uani 0.436(7) 1 d P A 2
H3AA H 0.8613 1.0268 0.1569 0.103 Uiso 0.436(7) 1 calc PR A 2
H3AB H 1.0646 0.9724 0.1841 0.103 Uiso 0.436(7) 1 calc PR A 2
H3AC H 1.0511 1.1509 0.2191 0.103 Uiso 0.436(7) 1 calc PR A 2
C4A C 1.0882(19) 0.9879(14) 0.3718(7) 0.086(4) Uani 0.436(7) 1 d P A 2
H4AA H 1.0615 0.8891 0.3975 0.129 Uiso 0.436(7) 1 calc PR A 2
H4AB H 1.0972 1.0824 0.4135 0.129 Uiso 0.436(7) 1 calc PR A 2
H4AC H 1.2222 1.0051 0.3470 0.129 Uiso 0.436(7) 1 calc PR A 2
C5 C 0.8725(8) 0.6307(8) 0.4224(3) 0.0910(19) Uani 1 1 d . A .
H5A H 0.8386 0.5792 0.4713 0.136 Uiso 1 1 calc R . .
H5B H 0.9710 0.7408 0.4391 0.136 Uiso 1 1 calc R . .
H5C H 0.9385 0.5648 0.3857 0.136 Uiso 1 1 calc R . .
C6 C 0.4391(8) 0.4363(6) 0.3396(3) 0.0814(16) Uani 1 1 d . A .
H6A H 0.4159 0.3847 0.3890 0.122 Uiso 1 1 calc R . .
H6B H 0.4988 0.3708 0.3001 0.122 Uiso 1 1 calc R . .
H6C H 0.3037 0.4431 0.3149 0.122 Uiso 1 1 calc R . .
C7 C 0.4974(7) 0.7638(7) 0.4396(3) 0.0706(13) Uani 1 1 d . A .
H7A H 0.4748 0.7137 0.4895 0.106 Uiso 1 1 calc R . .
H7B H 0.3606 0.7636 0.4129 0.106 Uiso 1 1 calc R . .
H7C H 0.5891 0.8766 0.4543 0.106 Uiso 1 1 calc R . .
C8 C 0.6804(6) 0.6802(4) 0.0924(2) 0.0418(8) Uani 1 1 d . . .
C9 C 0.8418(6) 0.7137(5) 0.0423(2) 0.0543(10) Uani 1 1 d . . .
H9 H 0.9723 0.6936 0.0571 0.065 Uiso 1 1 calc R . .
C10 C 0.8155(7) 0.7759(6) -0.0289(3) 0.0626(11) Uani 1 1 d . . .
H10 H 0.9280 0.7986 -0.0627 0.075 Uiso 1 1 calc R . .
C11 C 0.6286(7) 0.8051(5) -0.0512(2) 0.0580(11) Uani 1 1 d . . .
H11 H 0.6117 0.8493 -0.1001 0.070 Uiso 1 1 calc R . .
C12 C 0.4640(7) 0.7701(6) -0.0025(3) 0.0636(12) Uani 1 1 d . . .
H12 H 0.3341 0.7909 -0.0177 0.076 Uiso 1 1 calc R . .
C13 C 0.4885(6) 0.7053(5) 0.0679(3) 0.0567(10) Uani 1 1 d . . .
H13 H 0.3733 0.6774 0.1001 0.068 Uiso 1 1 calc R . .

loop_
_atom_site_aniso_label
_atom_site_aniso_U_11
_atom_site_aniso_U_22
_atom_site_aniso_U_33
_atom_site_aniso_U_23
_atom_site_aniso_U_13
_atom_site_aniso_U_12
P 0.0714(7) 0.0326(5) 0.0472(6) 0.0070(4) 0.0174(5) 0.0198(5)
B 0.165(8) 0.130(7) 0.074(4) 0.039(4) 0.044(5) 0.126(7)
Si1 0.0501(7) 0.0288(5) 0.0734(8) 0.0042(5) 0.0197(5) 0.0065(4)
Si2 0.0333(5) 0.0508(6) 0.0432(6) 0.0166(4) 0.0035(4) 0.0090(4)
C1 0.0309(16) 0.0322(17) 0.0375(17) 0.0051(13) 0.0085(13) 0.0072(13)
C2 0.128(10) 0.048(5) 0.061(6) -0.017(4) 0.017(6) 0.007(6)
C3 0.101(7) 0.041(4) 0.062(5) 0.020(4) -0.003(4) 0.015(4)
C4 0.040(4) 0.062(6) 0.123(8) 0.003(5) 0.010(5) -0.011(4)
C2A 0.156(17) 0.042(7) 0.22(2) 0.033(11) 0.107(15) 0.057(10)
C3A 0.087(8) 0.045(6) 0.054(6) 0.013(4) 0.010(5) -0.018(5)
C4A 0.094(9) 0.057(7) 0.080(8) 0.026(6) -0.036(6) -0.017(6)
C5 0.068(3) 0.164(6) 0.056(3) 0.014(3) -0.007(2) 0.064(4)
C6 0.089(4) 0.068(3) 0.070(3) 0.033(3) 0.006(3) -0.013(3)
C7 0.064(3) 0.108(4) 0.052(2) 0.027(2) 0.029(2) 0.033(3)
C8 0.048(2) 0.0353(19) 0.0403(19) -0.0026(14) 0.0109(15) 0.0119(16)
C9 0.050(2) 0.064(3) 0.054(2) 0.0079(19) 0.0137(18) 0.022(2)
C10 0.065(3) 0.076(3) 0.053(2) 0.013(2) 0.021(2) 0.026(2)
C11 0.076(3) 0.056(3) 0.039(2) 0.0053(18) 0.0049(19) 0.017(2)
C12 0.056(3) 0.075(3) 0.063(3) 0.012(2) 0.005(2) 0.025(2)
C13 0.045(2) 0.063(3) 0.061(3) 0.010(2) 0.0130(18) 0.0121(19)

loop_
_atom_type_symbol
_atom_type_description
_atom_type_scat_dispersion_real
_atom_type_scat_dispersion_imag
_atom_type_scat_source
C C 0.0033 0.0016 'International Tables Vol C Tables 4.2.6.8 and 6.1.1.4'
H H 0.0000 0.0000 'International Tables Vol C Tables 4.2.6.8 and 6.1.1.4'
B B 0.0013 0.0007 'International Tables Vol C Tables 4.2.6.8 and 6.1.1.4'
Si Si 0.0817 0.0704 'International Tables Vol C Tables 4.2.6.8 and 6.1.1.4'
P P 0.1023 0.0942 'International Tables Vol C Tables 4.2.6.8 and 6.1.1.4'

loop_
_geom_angle_atom_site_label_1
_geom_angle_atom_site_label_2
_geom_angle_atom_site_label_3
_geom_angle
H1P P B 118.1(15)
H1P P C1 98.8(15)
H1P P C8 97.2(14)
B P C1 117.7(3)
B P C8 113.9(3)
C1 P C8 108.34(17)
P B H1A 106(3)
P B H1B 105(3)
P B H1C 96(3)
H1A B H1B 113(5)
H1A B H1C 126(5)
H1B B H1C 108(4)
C1 Si1 C2 115.7(4)
C1 Si1 C3 105.7(3)
C1 Si1 C4 112.1(3)
C1 Si1 C2A 106.7(6)
C1 Si1 C3A 120.5(4)
C1 Si1 C4A 108.1(3)
C2 Si1 C3 104.4(5)
C2 Si1 C4 113.4(5)
C3 Si1 C4 104.1(4)
C2A Si1 C3A 113.2(7)
C2A Si1 C4A 101.4(10)
C3A Si1 C4A 105.2(5)
C1 Si2 C5 113.9(2)
C1 Si2 C6 108.9(2)
C1 Si2 C7 109.11(19)
C5 Si2 C6 108.8(3)
C5 Si2 C7 108.9(2)
C6 Si2 C7 107.0(3)
P C1 Si1 114.88(18)
P C1 Si2 111.39(18)
P C1 H1 103.7
Si1 C1 Si2 117.38(18)
Si1 C1 H1 103.7
Si2 C1 H1 103.7
Si1 C2 H2A 109.5
Si1 C2 H2B 109.5
Si1 C2 H2C 109.5
H2A C2 H2B 109.5
H2A C2 H2C 109.5
H2B C2 H2C 109.5
Si1 C3 H3A 109.5
Si1 C3 H3B 109.5
Si1 C3 H3C 109.5
H3A C3 H3B 109.5
H3A C3 H3C 109.5
H3B C3 H3C 109.5
Si1 C4 H4A 109.5
Si1 C4 H4B 109.5
Si1 C4 H4C 109.5
H4A C4 H4B 109.5
H4A C4 H4C 109.5
H4B C4 H4C 109.5
Si1 C2A H2AA 109.5
Si1 C2A H2AB 109.5
Si1 C2A H2AC 109.5
H2AA C2A H2AB 109.5
H2AA C2A H2AC 109.5
H2AB C2A H2AC 109.5
Si1 C3A H3AA 109.5
Si1 C3A H3AB 109.5
Si1 C3A H3AC 109.5
H3AA C3A H3AB 109.5
H3AA C3A H3AC 109.5
H3AB C3A H3AC 109.5
Si1 C4A H4AA 109.5
Si1 C4A H4AB 109.5
Si1 C4A H4AC 109.5
H4AA C4A H4AB 109.5
H4AA C4A H4AC 109.5
H4AB C4A H4AC 109.5
Si2 C5 H5A 109.5
Si2 C5 H5B 109.5
Si2 C5 H5C 109.5
H5A C5 H5B 109.5
H5A C5 H5C 109.5
H5B C5 H5C 109.5
Si2 C6 H6A 109.5
Si2 C6 H6B 109.5
Si2 C6 H6C 109.5
H6A C6 H6B 109.5
H6A C6 H6C 109.5
H6B C6 H6C 109.5
Si2 C7 H7A 109.5
Si2 C7 H7B 109.5
Si2 C7 H7C 109.5
H7A C7 H7B 109.5
H7A C7 H7C 109.5
H7B C7 H7C 109.5
P C8 C9 120.4(3)
P C8 C13 121.0(3)
C9 C8 C13 118.6(4)
C8 C9 H9 119.7
C8 C9 C10 120.7(4)
H9 C9 C10 119.7
C9 C10 H10 119.8
C9 C10 C11 120.4(4)
H10 C10 C11 119.8
C10 C11 H11 120.1
C10 C11 C12 119.8(4)
H11 C11 C12 120.1
C11 C12 H12 120.0
C11 C12 C13 120.0(4)
H12 C12 C13 120.0
C8 C13 C12 120.5(4)
C8 C13 H13 119.7
C12 C13 H13 119.7

loop_
_geom_bond_atom_site_label_1
_geom_bond_atom_site_label_2
_geom_bond_distance
P H1P 1.35(4)
P B 1.920(7)
P C1 1.814(4)
P C8 1.805(4)
B H1A 1.17(6)
B H1B 1.04(6)
B H1C 1.04(5)
Si1 C1 1.898(4)
Si1 C2 1.765(9)
Si1 C3 1.995(7)
Si1 C4 1.835(8)
Si1 C2A 1.862(12)
Si1 C3A 1.712(9)
Si1 C4A 2.023(10)
Si2 C1 1.910(4)
Si2 C5 1.852(4)
Si2 C6 1.852(5)
Si2 C7 1.864(5)
C1 H1 1.000
C2 H2A 0.980
C2 H2B 0.980
C2 H2C 0.980
C3 H3A 0.980
C3 H3B 0.980
C3 H3C 0.980
C4 H4A 0.980
C4 H4B 0.980
C4 H4C 0.980
C2A H2AA 0.980
C2A H2AB 0.980
C2A H2AC 0.980
C3A H3AA 0.980
C3A H3AB 0.980
C3A H3AC 0.980
C4A H4AA 0.980
C4A H4AB 0.980
C4A H4AC 0.980
C5 H5A 0.980
C5 H5B 0.980
C5 H5C 0.980
C6 H6A 0.980
C6 H6B 0.980
C6 H6C 0.980
C7 H7A 0.980
C7 H7B 0.980
C7 H7C 0.980
C8 C9 1.381(5)
C8 C13 1.390(5)
C9 H9 0.950
C9 C10 1.375(6)
C10 H10 0.950
C10 C11 1.366(6)
C11 H11 0.950
C11 C12 1.382(6)
C12 H12 0.950
C12 C13 1.375(6)
C13 H13 0.950

loop_
_geom_torsion_atom_site_label_1
_geom_torsion_atom_site_label_2
_geom_torsion_atom_site_label_3
_geom_torsion_atom_site_label_4
_geom_torsion
B P C1 Si1 70.9(4)
B P C1 Si2 -65.7(4)
C8 P C1 Si1 -60.1(2)
C8 P C1 Si2 163.35(17)
C2 Si1 C1 P -166.2(5)
C2 Si1 C1 Si2 -32.3(6)
C3 Si1 C1 P 78.9(3)
C3 Si1 C1 Si2 -147.2(3)
C4 Si1 C1 P -34.0(4)
C4 Si1 C1 Si2 99.9(4)
C2A Si1 C1 P 154.5(9)
C2A Si1 C1 Si2 -71.6(9)
C3A Si1 C1 P 23.7(6)
C3A Si1 C1 Si2 157.5(5)
C4A Si1 C1 P -97.1(5)
C4A Si1 C1 Si2 36.8(5)
C5 Si2 C1 P 75.1(3)
C5 Si2 C1 Si1 -60.3(3)
C6 Si2 C1 P -46.6(3)
C6 Si2 C1 Si1 178.0(2)
C7 Si2 C1 P -163.0(2)
C7 Si2 C1 Si1 61.6(3)
B P C8 C9 -10.2(5)
B P C8 C13 169.4(5)
C1 P C8 C9 122.8(3)
C1 P C8 C13 -57.5(4)
P C8 C9 C10 -178.2(3)
C13 C8 C9 C10 2.2(6)
C8 C9 C10 C11 -0.2(7)
C9 C10 C11 C12 -0.8(7)
C10 C11 C12 C13 -0.4(7)
C11 C12 C13 C8 2.4(7)
P C8 C13 C12 177.0(3)
C9 C8 C13 C12 -3.3(6)
